data_7125168
loop_
_publ_author_name
'Tang, Baolei'
'Zhang, Houyu'
'Ye, Kaiqi'
'Zhang, Hongyu'
'Wang, Yue'

_publ_section_title
;
 Highly efficient blue solid emitters and tautomerization-induced ON/OFF
 fluorescence switching based on structurally simple
 3(5)-phenol-1H-pyrazoles.
;
_journal_issue 89
_journal_name_full 'Chemical communications (Cambridge, England)'
_journal_page_first 13128
_journal_page_last 13131
_journal_paper_doi 10.1039/c6cc07300j
_journal_volume 52
_journal_year 2016
_chemical_formula_moiety 'C9 H8 N2 O'
_chemical_formula_sum 'C9 H8 N2 O'
_chemical_formula_weight 160.17
_space_group_IT_number 19
_space_group_name_Hall 'P 2ac 2ab'
_space_group_name_H-M_alt 'P 21 21 21'
_symmetry_cell_setting orthorhombic
_symmetry_space_group_name_Hall 'P 2ac 2ab'
_symmetry_space_group_name_H-M 'P 21 21 21'
_atom_sites_solution_hydrogens geom
_atom_sites_solution_primary direct
_atom_sites_solution_secondary difmap
_audit_creation_method SHELXL-97
_audit_update_record
;
2016-05-14 deposited with the CCDC.
2016-10-13 downloaded from the CCDC.
;
_cell_angle_alpha 90.00
_cell_angle_beta 90.00
_cell_angle_gamma 90.00
_cell_formula_units_Z 4
_cell_length_a 5.7785(12)
_cell_length_b 9.7172(19)
_cell_length_c 14.760(3)
_cell_measurement_reflns_used 6626
_cell_measurement_temperature 293(2)
_cell_measurement_theta_max 27.56
_cell_measurement_theta_min 3.465
_cell_volume 828.8(3)
_computing_structure_refinement 'SHELXL-97 (Sheldrick, 1997)'
_computing_structure_solution 'SHELXS-97 (Sheldrick, 1990)'
_diffrn_ambient_temperature 293(2)
_diffrn_measured_fraction_theta_full 0.998
_diffrn_measured_fraction_theta_max 0.998
_diffrn_measurement_device_type 'Rigaku RAXIS-RAPID'
_diffrn_measurement_method '\w scans'
_diffrn_radiation_monochromator graphite
_diffrn_radiation_source 'fine-focus sealed tube'
_diffrn_radiation_type MoK\a
_diffrn_radiation_wavelength 0.71073
_diffrn_reflns_av_R_equivalents 0.0228
_diffrn_reflns_av_sigmaI/netI 0.0210
_diffrn_reflns_limit_h_max 6
_diffrn_reflns_limit_h_min -7
_diffrn_reflns_limit_k_max 12
_diffrn_reflns_limit_k_min -12
_diffrn_reflns_limit_l_max 19
_diffrn_reflns_limit_l_min -19
_diffrn_reflns_number 7986
_diffrn_reflns_theta_full 27.48
_diffrn_reflns_theta_max 27.48
_diffrn_reflns_theta_min 3.47
_exptl_absorpt_coefficient_mu 0.087
_exptl_crystal_colour colorless
_exptl_crystal_density_diffrn 1.284
_exptl_crystal_density_method 'not measured'
_exptl_crystal_description block
_exptl_crystal_F_000 336
_exptl_crystal_size_max 0.305
_exptl_crystal_size_mid 0.201
_exptl_crystal_size_min 0.188
_refine_diff_density_max 0.132
_refine_diff_density_min -0.116
_refine_diff_density_rms 0.027
_refine_ls_abs_structure_details 'Flack H D (1983), Acta Cryst. A39, 876-881'
_refine_ls_abs_structure_Flack 1.7(17)
_refine_ls_extinction_method none
_refine_ls_goodness_of_fit_ref 1.024
_refine_ls_hydrogen_treatment mixed
_refine_ls_matrix_type full
_refine_ls_number_parameters 137
_refine_ls_number_reflns 1904
_refine_ls_number_restraints 0
_refine_ls_restrained_S_all 1.024
_refine_ls_R_factor_all 0.0467
_refine_ls_R_factor_gt 0.0348
_refine_ls_shift/su_max 0.005
_refine_ls_shift/su_mean 0.001
_refine_ls_structure_factor_coef Fsqd
_refine_ls_weighting_details 'calc w=1/[\s^2^(Fo^2^)+(0.0568P)^2^+0.0094P] where P=(Fo^2^+2Fc^2^)/3'
_refine_ls_weighting_scheme calc
_refine_ls_wR_factor_gt 0.0886
_refine_ls_wR_factor_ref 0.0943
_reflns_number_gt 1467
_reflns_number_total 1904
_reflns_threshold_expression >2sigma(I)
_cod_data_source_file c6cc07300j2.cif
_cod_data_source_block 1
_cod_original_sg_symbol_H-M P212121
_cod_database_code 7125168

loop_
_symmetry_equiv_pos_as_xyz
'x, y, z'
'-x+1/2, -y, z+1/2'
'-x, y+1/2, -z+1/2'
'x+1/2, -y+1/2, -z'

loop_
_atom_site_label
_atom_site_type_symbol
_atom_site_fract_x
_atom_site_fract_y
_atom_site_fract_z
_atom_site_U_iso_or_equiv
_atom_site_adp_type
_atom_site_occupancy
_atom_site_symmetry_multiplicity
_atom_site_calc_flag
_atom_site_refinement_flags
C8 C -0.0865(3) 0.09232(16) 0.37826(10) 0.0582(4) Uani 1 1 d .
C7 C 0.0859(2) 0.18897(14) 0.35882(8) 0.0463(3) Uani 1 1 d .
C6 C 0.1084(2) 0.33358(14) 0.38708(8) 0.0473(3) Uani 1 1 d .
C5 C 0.2998(3) 0.41320(16) 0.36041(10) 0.0564(4) Uani 1 1 d .
O1 O 0.47358(18) 0.35920(12) 0.30876(8) 0.0743(4) Uani 1 1 d .
H5 H 0.4458 0.2781 0.2980 0.112 Uiso 1 1 calc R
N1 N 0.2483(2) 0.13202(13) 0.30647(9) 0.0599(3) Uani 1 1 d .
C1 C -0.0621(3) 0.39580(16) 0.44012(10) 0.0589(4) Uani 1 1 d .
N2 N 0.1791(2) 0.00171(13) 0.29347(10) 0.0660(4) Uani 1 1 d .
C4 C 0.3148(4) 0.5500(2) 0.38573(14) 0.0765(5) Uani 1 1 d .
C2 C -0.0459(4) 0.53130(19) 0.46544(13) 0.0738(5) Uani 1 1 d .
C9 C -0.0199(3) -0.02468(17) 0.33506(11) 0.0633(4) Uani 1 1 d .
C3 C 0.1412(4) 0.60792(19) 0.43722(14) 0.0831(6) Uani 1 1 d .
H7 H -0.095(3) -0.1115(17) 0.3276(11) 0.067(4) Uiso 1 1 d .
H6 H 0.266(4) -0.0477(19) 0.2545(14) 0.087(6) Uiso 1 1 d .
H8 H -0.226(3) 0.1050(18) 0.4138(11) 0.065(4) Uiso 1 1 d .
H4 H 0.454(4) 0.5989(18) 0.3597(13) 0.087(6) Uiso 1 1 d .
H1 H -0.204(3) 0.3412(17) 0.4601(12) 0.070(5) Uiso 1 1 d .
H3 H 0.148(4) 0.702(3) 0.4561(14) 0.109(7) Uiso 1 1 d .
H2 H -0.165(4) 0.570(2) 0.5016(15) 0.095(6) Uiso 1 1 d .

loop_
_atom_site_aniso_label
_atom_site_aniso_U_11
_atom_site_aniso_U_22
_atom_site_aniso_U_33
_atom_site_aniso_U_23
_atom_site_aniso_U_13
_atom_site_aniso_U_12
C8 0.0533(8) 0.0700(9) 0.0514(7) -0.0017(7) 0.0076(7) -0.0057(7)
C7 0.0434(6) 0.0599(7) 0.0357(6) 0.0003(5) -0.0002(5) 0.0019(6)
C6 0.0455(6) 0.0563(8) 0.0401(6) 0.0039(5) -0.0064(5) 0.0023(6)
C5 0.0534(8) 0.0632(9) 0.0527(8) 0.0084(7) -0.0039(6) -0.0025(7)
O1 0.0555(6) 0.0810(7) 0.0865(8) 0.0050(6) 0.0174(5) -0.0128(6)
N1 0.0528(6) 0.0662(7) 0.0607(7) -0.0104(6) 0.0116(6) -0.0009(6)
C1 0.0570(9) 0.0687(9) 0.0509(7) -0.0035(7) 0.0000(7) 0.0081(7)
N2 0.0672(8) 0.0680(9) 0.0628(8) -0.0175(7) 0.0082(6) 0.0005(6)
C4 0.0824(11) 0.0634(10) 0.0836(12) 0.0128(9) -0.0121(10) -0.0128(9)
C2 0.0805(12) 0.0659(10) 0.0749(11) -0.0095(8) -0.0041(9) 0.0179(11)
C9 0.0689(9) 0.0624(9) 0.0586(8) -0.0066(7) -0.0019(7) -0.0110(8)
C3 0.1100(15) 0.0535(10) 0.0860(12) -0.0057(9) -0.0221(12) 0.0134(10)

loop_
_atom_type_symbol
_atom_type_description
_atom_type_scat_dispersion_real
_atom_type_scat_dispersion_imag
_atom_type_scat_source
C C 0.0033 0.0016 'International Tables Vol C Tables 4.2.6.8 and 6.1.1.4'
H H 0.0000 0.0000 'International Tables Vol C Tables 4.2.6.8 and 6.1.1.4'
N N 0.0061 0.0033 'International Tables Vol C Tables 4.2.6.8 and 6.1.1.4'
O O 0.0106 0.0060 'International Tables Vol C Tables 4.2.6.8 and 6.1.1.4'

loop_
_geom_angle_atom_site_label_1
_geom_angle_atom_site_label_2
_geom_angle_atom_site_label_3
_geom_angle
C9 C8 C7 105.32(13)
N1 C7 C8 109.92(12)
N1 C7 C6 119.83(12)
C8 C7 C6 130.25(12)
C1 C6 C5 118.28(14)
C1 C6 C7 120.66(12)
C5 C6 C7 121.05(12)
O1 C5 C4 118.30(15)
O1 C5 C6 121.55(14)
C4 C5 C6 120.15(16)
C7 N1 N2 105.33(11)
C2 C1 C6 121.36(17)
C9 N2 N1 111.97(13)
C3 C4 C5 119.73(19)
C1 C2 C3 119.33(18)
N2 C9 C8 107.46(15)
C2 C3 C4 121.13(16)

loop_
_geom_bond_atom_site_label_1
_geom_bond_atom_site_label_2
_geom_bond_distance
C8 C9 1.359(2)
C8 C7 1.399(2)
C7 N1 1.3357(17)
C7 C6 1.4715(19)
C6 C1 1.396(2)
C6 C5 1.406(2)
C5 O1 1.3655(18)
C5 C4 1.383(3)
N1 N2 1.3417(17)
C1 C2 1.372(2)
N2 C9 1.329(2)
C4 C3 1.379(3)
C2 C3 1.377(3)
